data_2226453
loop_
_publ_author_name
'Wu, Wei-Na'
'Yang, Lei'
'Li, Xiao-Xia'
'Qin, Bao-Feng'
'Wang, Qiu-Fen'

_publ_section_title
;
 Ethyl
 3,4-dimethyl-5-[(<i>E</i>)-(phenylimino)methyl]-1<i>H</i>-pyrrole-2-carboxylate
;
_journal_coeditor_code GW2080
_journal_issue 7
_journal_name_full 'Acta Crystallographica Section E'
_journal_page_first o1655
_journal_paper_doi 10.1107/S1600536810022051
_journal_volume 66
_journal_year 2010
_chemical_formula_iupac 'C16 H18 N2 O2'
_chemical_formula_moiety 'C16 H18 N2 O2'
_chemical_formula_sum 'C16 H18 N2 O2'
_chemical_formula_weight 270.32
_chemical_name_systematic
;
Ethyl
3,4-dimethyl-5-[(<i>E</i>)-(phenylimino)methyl]-1<i>H</i>-pyrrole-2-carboxylate
;
_space_group_IT_number 14
_symmetry_cell_setting monoclinic
_symmetry_space_group_name_Hall '-P 2ybc'
_symmetry_space_group_name_H-M 'P 1 21/c 1'
_atom_sites_solution_hydrogens geom
_atom_sites_solution_primary direct
_atom_sites_solution_secondary difmap
_audit_creation_method SHELXL-97
_cell_angle_alpha 90.00
_cell_angle_beta 105.042(3)
_cell_angle_gamma 90.00
_cell_formula_units_Z 4
_cell_length_a 12.5463(7)
_cell_length_b 14.6525(9)
_cell_length_c 8.4490(5)
_cell_measurement_reflns_used 5515
_cell_measurement_temperature 296(2)
_cell_measurement_theta_max 26.19
_cell_measurement_theta_min 2.18
_cell_volume 1500.00(15)
_computing_cell_refinement 'SAINT (Bruker, 1997)'
_computing_data_collection 'SMART (Bruker, 1997)'
_computing_data_reduction 'SAINT (Bruker, 1997)'
_computing_molecular_graphics 'SHELXTL (Sheldrick, 2008)'
_computing_publication_material 'SHELXTL (Sheldrick, 2008)'
_computing_structure_refinement 'SHELXL97 (Sheldrick, 2008)'
_computing_structure_solution 'SHELXS97 (Sheldrick, 2008)'
_diffrn_ambient_temperature 296(2)
_diffrn_measured_fraction_theta_full 0.990
_diffrn_measured_fraction_theta_max 0.990
_diffrn_measurement_device_type 'Bruker SMART CCD'
_diffrn_measurement_method 'phi and omega scans'
_diffrn_radiation_monochromator graphite
_diffrn_radiation_source 'fine-focus sealed tube'
_diffrn_radiation_type MoK\a
_diffrn_radiation_wavelength 0.71073
_diffrn_reflns_av_R_equivalents 0.0300
_diffrn_reflns_av_sigmaI/netI 0.0289
_diffrn_reflns_limit_h_max 16
_diffrn_reflns_limit_h_min -14
_diffrn_reflns_limit_k_max 19
_diffrn_reflns_limit_k_min -14
_diffrn_reflns_limit_l_max 8
_diffrn_reflns_limit_l_min -10
_diffrn_reflns_number 12405
_diffrn_reflns_theta_full 27.56
_diffrn_reflns_theta_max 27.56
_diffrn_reflns_theta_min 1.68
_exptl_absorpt_coefficient_mu 0.080
_exptl_absorpt_correction_T_max 0.986
_exptl_absorpt_correction_T_min 0.975
_exptl_absorpt_correction_type multi-scan
_exptl_absorpt_process_details '(SADABS; Sheldrick, 1996)'
_exptl_crystal_colour yellow
_exptl_crystal_density_diffrn 1.197
_exptl_crystal_density_method 'not measured'
_exptl_crystal_description block
_exptl_crystal_F_000 576
_exptl_crystal_size_max 0.35
_exptl_crystal_size_mid 0.26
_exptl_crystal_size_min 0.18
_refine_diff_density_max 0.201
_refine_diff_density_min -0.159
_refine_ls_extinction_method none
_refine_ls_goodness_of_fit_ref 1.010
_refine_ls_hydrogen_treatment constr
_refine_ls_matrix_type full
_refine_ls_number_parameters 184
_refine_ls_number_reflns 3413
_refine_ls_number_restraints 0
_refine_ls_restrained_S_all 1.010
_refine_ls_R_factor_all 0.0826
_refine_ls_R_factor_gt 0.0436
_refine_ls_shift/su_max 0.007
_refine_ls_shift/su_mean 0.000
_refine_ls_structure_factor_coef Fsqd
_refine_ls_weighting_details 'calc w=1/[\s^2^(Fo^2^)+(0.0645P)^2^+0.3198P] where P=(Fo^2^+2Fc^2^)/3'
_refine_ls_weighting_scheme calc
_refine_ls_wR_factor_gt 0.1177
_refine_ls_wR_factor_ref 0.1438
_reflns_number_gt 2078
_reflns_number_total 3413
_reflns_threshold_expression I>2sigma(I)
_cod_data_source_file gw2080.cif
_cod_data_source_block I
_cod_original_sg_symbol_H-M 'P 21/c'
_cod_database_code 2226453
_cod_database_fobs_code 2226453

loop_
_symmetry_equiv_pos_as_xyz
'x, y, z'
'-x, y+1/2, -z+1/2'
'-x, -y, -z'
'x, -y-1/2, z-1/2'

loop_
_atom_site_type_symbol
_atom_site_label
_atom_site_fract_x
_atom_site_fract_y
_atom_site_fract_z
_atom_site_U_iso_or_equiv
_atom_site_adp_type
_atom_site_calc_flag
_atom_site_refinement_flags
_atom_site_occupancy
_atom_site_disorder_assembly
_atom_site_disorder_group
N N2 0.02009(11) 0.14614(9) 0.03549(16) 0.0474(3) Uani d . 1 . .
H H2A -0.0130 0.0983 -0.0125 0.057 Uiso calc R 1 . .
O O2 0.24807(9) 0.06709(8) 0.35169(14) 0.0576(3) Uani d . 1 . .
O O3 0.12317(10) -0.01491(9) 0.17093(15) 0.0612(4) Uani d . 1 . .
C C14 0.15990(13) 0.05888(12) 0.22476(19) 0.0462(4) Uani d . 1 . .
C C11 0.11351(13) 0.14570(11) 0.16129(19) 0.0444(4) Uani d . 1 . .
N N1 -0.15004(12) 0.33049(10) -0.16873(18) 0.0545(4) Uani d . 1 . .
C C8 -0.01284(13) 0.23366(11) -0.0027(2) 0.0466(4) Uani d . 1 . .
C C10 0.14228(13) 0.23604(11) 0.20337(19) 0.0458(4) Uani d . 1 . .
C C4 -0.25266(15) 0.33933(12) -0.2860(2) 0.0543(5) Uani d . 1 . .
C C7 -0.11212(14) 0.25067(12) -0.1305(2) 0.0514(4) Uani d . 1 . .
H H7 -0.1500 0.2012 -0.1874 0.062 Uiso calc R 1 . .
C C9 0.06264(13) 0.29161(11) 0.1002(2) 0.0465(4) Uani d . 1 . .
C C12 0.05849(16) 0.39340(12) 0.1001(2) 0.0619(5) Uani d . 1 . .
H H12A 0.0308 0.4150 -0.0102 0.093 Uiso calc R 1 . .
H H12B 0.1313 0.4172 0.1452 0.093 Uiso calc R 1 . .
H H12C 0.0106 0.4135 0.1652 0.093 Uiso calc R 1 . .
C C3 -0.26627(17) 0.41010(14) -0.3976(2) 0.0634(5) Uani d . 1 . .
H H3 -0.2072 0.4482 -0.3985 0.076 Uiso calc R 1 . .
C C13 0.24063(14) 0.26959(13) 0.3311(2) 0.0606(5) Uani d . 1 . .
H H13A 0.2367 0.3347 0.3399 0.091 Uiso calc R 1 . .
H H13B 0.3067 0.2533 0.3006 0.091 Uiso calc R 1 . .
H H13C 0.2416 0.2422 0.4347 0.091 Uiso calc R 1 . .
C C2 -0.3674(2) 0.42436(17) -0.5076(3) 0.0782(7) Uani d . 1 . .
H H2 -0.3756 0.4714 -0.5838 0.094 Uiso calc R 1 . .
C C15 0.29547(16) -0.01538(14) 0.4354(2) 0.0635(5) Uani d . 1 . .
H H15A 0.3295 -0.0515 0.3656 0.076 Uiso calc R 1 . .
H H15B 0.2388 -0.0519 0.4644 0.076 Uiso calc R 1 . .
C C16 0.37962(17) 0.01386(17) 0.5854(3) 0.0793(6) Uani d . 1 . .
H H16A 0.4327 0.0528 0.5553 0.119 Uiso calc R 1 . .
H H16B 0.4163 -0.0389 0.6416 0.119 Uiso calc R 1 . .
H H16C 0.3442 0.0465 0.6562 0.119 Uiso calc R 1 . .
C C5 -0.34233(16) 0.28429(15) -0.2859(3) 0.0727(6) Uani d . 1 . .
H H5 -0.3348 0.2364 -0.2116 0.087 Uiso calc R 1 . .
C C1 -0.4555(2) 0.37029(19) -0.5058(3) 0.0869(7) Uani d . 1 . .
H H1 -0.5238 0.3809 -0.5789 0.104 Uiso calc R 1 . .
C C6 -0.44248(18) 0.30041(18) -0.3958(3) 0.0893(7) Uani d . 1 . .
H H6 -0.5023 0.2631 -0.3950 0.107 Uiso calc R 1 . .

loop_
_atom_site_aniso_label
_atom_site_aniso_U_11
_atom_site_aniso_U_22
_atom_site_aniso_U_33
_atom_site_aniso_U_12
_atom_site_aniso_U_13
_atom_site_aniso_U_23
N2 0.0494(8) 0.0418(8) 0.0461(8) 0.0011(6) 0.0038(6) -0.0006(6)
O2 0.0557(7) 0.0545(8) 0.0523(7) 0.0022(6) -0.0044(6) 0.0051(6)
O3 0.0666(8) 0.0467(8) 0.0594(8) 0.0035(6) -0.0030(6) -0.0027(6)
C14 0.0456(9) 0.0511(11) 0.0405(9) 0.0002(8) 0.0086(7) -0.0011(7)
C11 0.0459(9) 0.0457(9) 0.0396(9) -0.0005(7) 0.0075(7) 0.0011(7)
N1 0.0567(9) 0.0494(9) 0.0542(9) 0.0074(7) 0.0083(7) 0.0051(7)
C8 0.0506(9) 0.0433(9) 0.0460(9) 0.0041(7) 0.0128(7) 0.0036(7)
C10 0.0492(9) 0.0479(10) 0.0420(9) -0.0043(7) 0.0149(7) -0.0020(7)
C4 0.0579(10) 0.0494(10) 0.0528(11) 0.0119(8) 0.0092(8) 0.0005(8)
C7 0.0540(10) 0.0481(10) 0.0496(10) 0.0036(8) 0.0089(8) 0.0022(8)
C9 0.0512(9) 0.0446(9) 0.0465(9) -0.0008(7) 0.0176(8) 0.0013(7)
C12 0.0680(12) 0.0455(10) 0.0714(13) -0.0028(9) 0.0164(10) -0.0009(9)
C3 0.0763(13) 0.0590(12) 0.0550(11) 0.0166(10) 0.0170(10) 0.0081(9)
C13 0.0593(11) 0.0601(12) 0.0583(12) -0.0110(9) 0.0079(9) -0.0053(9)
C2 0.0990(17) 0.0783(15) 0.0530(12) 0.0344(14) 0.0118(12) 0.0095(11)
C15 0.0636(11) 0.0639(12) 0.0568(11) 0.0111(9) 0.0046(9) 0.0116(9)
C16 0.0634(12) 0.1025(18) 0.0616(13) 0.0050(12) -0.0025(10) 0.0135(12)
C5 0.0632(12) 0.0629(13) 0.0847(15) 0.0045(10) 0.0058(11) 0.0142(10)
C1 0.0742(15) 0.0951(19) 0.0755(16) 0.0244(14) -0.0093(12) -0.0066(13)
C6 0.0633(13) 0.0848(17) 0.106(2) 0.0012(12) -0.0026(13) -0.0002(15)

loop_
_atom_type_symbol
_atom_type_description
_atom_type_scat_dispersion_real
_atom_type_scat_dispersion_imag
_atom_type_scat_source
C C 0.0033 0.0016 'International Tables Vol C Tables 4.2.6.8 and 6.1.1.4'
H H 0.0000 0.0000 'International Tables Vol C Tables 4.2.6.8 and 6.1.1.4'
N N 0.0061 0.0033 'International Tables Vol C Tables 4.2.6.8 and 6.1.1.4'
O O 0.0106 0.0060 'International Tables Vol C Tables 4.2.6.8 and 6.1.1.4'

loop_
_geom_angle_atom_site_label_1
_geom_angle_atom_site_label_2
_geom_angle_atom_site_label_3
_geom_angle_site_symmetry_1
_geom_angle_site_symmetry_3
_geom_angle
_geom_angle_publ_flag
C8 N2 C11 . . 109.65(13) ?
C8 N2 H2A . . 125.2 ?
C11 N2 H2A . . 125.2 ?
C14 O2 C15 . . 117.92(14) ?
O3 C14 O2 . . 122.44(15) ?
O3 C14 C11 . . 124.58(15) ?
O2 C14 C11 . . 112.98(14) ?
N2 C11 C10 . . 107.94(14) ?
N2 C11 C14 . . 118.44(14) ?
C10 C11 C14 . . 133.60(15) ?
C7 N1 C4 . . 118.36(15) ?
N2 C8 C9 . . 108.10(14) ?
N2 C8 C7 . . 119.37(15) ?
C9 C8 C7 . . 132.53(16) ?
C11 C10 C9 . . 107.29(14) ?
C11 C10 C13 . . 127.36(15) ?
C9 C10 C13 . . 125.34(16) ?
C3 C4 C5 . . 118.75(18) ?
C3 C4 N1 . . 118.45(17) ?
C5 C4 N1 . . 122.62(17) ?
N1 C7 C8 . . 122.82(16) ?
N1 C7 H7 . . 118.6 ?
C8 C7 H7 . . 118.6 ?
C8 C9 C10 . . 107.02(14) ?
C8 C9 C12 . . 126.15(15) ?
C10 C9 C12 . . 126.84(15) ?
C9 C12 H12A . . 109.5 ?
C9 C12 H12B . . 109.5 ?
H12A C12 H12B . . 109.5 ?
C9 C12 H12C . . 109.5 ?
H12A C12 H12C . . 109.5 ?
H12B C12 H12C . . 109.5 ?
C4 C3 C2 . . 120.1(2) ?
C4 C3 H3 . . 119.9 ?
C2 C3 H3 . . 119.9 ?
C10 C13 H13A . . 109.5 ?
C10 C13 H13B . . 109.5 ?
H13A C13 H13B . . 109.5 ?
C10 C13 H13C . . 109.5 ?
H13A C13 H13C . . 109.5 ?
H13B C13 H13C . . 109.5 ?
C1 C2 C3 . . 120.7(2) ?
C1 C2 H2 . . 119.6 ?
C3 C2 H2 . . 119.6 ?
O2 C15 C16 . . 106.66(17) ?
O2 C15 H15A . . 110.4 ?
C16 C15 H15A . . 110.4 ?
O2 C15 H15B . . 110.4 ?
C16 C15 H15B . . 110.4 ?
H15A C15 H15B . . 108.6 ?
C15 C16 H16A . . 109.5 ?
C15 C16 H16B . . 109.5 ?
H16A C16 H16B . . 109.5 ?
C15 C16 H16C . . 109.5 ?
H16A C16 H16C . . 109.5 ?
H16B C16 H16C . . 109.5 ?
C6 C5 C4 . . 120.0(2) ?
C6 C5 H5 . . 120.0 ?
C4 C5 H5 . . 120.0 ?
C2 C1 C6 . . 119.4(2) ?
C2 C1 H1 . . 120.3 ?
C6 C1 H1 . . 120.3 ?
C1 C6 C5 . . 121.0(2) ?
C1 C6 H6 . . 119.5 ?
C5 C6 H6 . . 119.5 ?

loop_
_geom_bond_atom_site_label_1
_geom_bond_atom_site_label_2
_geom_bond_site_symmetry_2
_geom_bond_distance
_geom_bond_publ_flag
N2 C8 . 1.360(2) ?
N2 C11 . 1.363(2) ?
N2 H2A . 0.8600 ?
O2 C14 . 1.3313(18) ?
O2 C15 . 1.448(2) ?
O3 C14 . 1.216(2) ?
C14 C11 . 1.443(2) ?
C11 C10 . 1.394(2) ?
N1 C7 . 1.272(2) ?
N1 C4 . 1.412(2) ?
C8 C9 . 1.395(2) ?
C8 C7 . 1.443(2) ?
C10 C9 . 1.403(2) ?
C10 C13 . 1.496(2) ?
C4 C3 . 1.382(2) ?
C4 C5 . 1.384(3) ?
C7 H7 . 0.9300 ?
C9 C12 . 1.492(2) ?
C12 H12A . 0.9600 ?
C12 H12B . 0.9600 ?
C12 H12C . 0.9600 ?
C3 C2 . 1.381(3) ?
C3 H3 . 0.9300 ?
C13 H13A . 0.9600 ?
C13 H13B . 0.9600 ?
C13 H13C . 0.9600 ?
C2 C1 . 1.363(3) ?
C2 H2 . 0.9300 ?
C15 C16 . 1.487(3) ?
C15 H15A . 0.9700 ?
C15 H15B . 0.9700 ?
C16 H16A . 0.9600 ?
C16 H16B . 0.9600 ?
C16 H16C . 0.9600 ?
C5 C6 . 1.375(3) ?
C5 H5 . 0.9300 ?
C1 C6 . 1.364(3) ?
C1 H1 . 0.9300 ?
C6 H6 . 0.9300 ?

loop_
_geom_hbond_atom_site_label_D
_geom_hbond_atom_site_label_H
_geom_hbond_atom_site_label_A
_geom_hbond_site_symmetry_A
_geom_hbond_distance_DH
_geom_hbond_distance_HA
_geom_hbond_distance_DA
_geom_hbond_angle_DHA
N2 H2A O3 3 0.86 2.06 2.8883(18) 161.9

loop_
_geom_torsion_atom_site_label_1
_geom_torsion_atom_site_label_2
_geom_torsion_atom_site_label_3
_geom_torsion_atom_site_label_4
_geom_torsion_site_symmetry_1
_geom_torsion_site_symmetry_2
_geom_torsion_site_symmetry_3
_geom_torsion_site_symmetry_4
_geom_torsion
_geom_torsion_publ_flag
C15 O2 C14 O3 . . . . -5.1(2) ?
C15 O2 C14 C11 . . . . 174.30(15) ?
C8 N2 C11 C10 . . . . -0.93(18) ?
C8 N2 C11 C14 . . . . 177.75(15) ?
O3 C14 C11 N2 . . . . 2.1(3) ?
O2 C14 C11 N2 . . . . -177.28(13) ?
O3 C14 C11 C10 . . . . -179.64(17) ?
O2 C14 C11 C10 . . . . 1.0(3) ?
C11 N2 C8 C9 . . . . 0.85(18) ?
C11 N2 C8 C7 . . . . -178.50(14) ?
N2 C11 C10 C9 . . . . 0.63(18) ?
C14 C11 C10 C9 . . . . -177.76(18) ?
N2 C11 C10 C13 . . . . -177.97(15) ?
C14 C11 C10 C13 . . . . 3.6(3) ?
C7 N1 C4 C3 . . . . -141.86(17) ?
C7 N1 C4 C5 . . . . 43.1(3) ?
C4 N1 C7 C8 . . . . -174.75(16) ?
N2 C8 C7 N1 . . . . 177.38(16) ?
C9 C8 C7 N1 . . . . -1.8(3) ?
N2 C8 C9 C10 . . . . -0.44(18) ?
C7 C8 C9 C10 . . . . 178.79(17) ?
N2 C8 C9 C12 . . . . 179.75(15) ?
C7 C8 C9 C12 . . . . -1.0(3) ?
C11 C10 C9 C8 . . . . -0.12(18) ?
C13 C10 C9 C8 . . . . 178.52(15) ?
C11 C10 C9 C12 . . . . 179.69(16) ?
C13 C10 C9 C12 . . . . -1.7(3) ?
C5 C4 C3 C2 . . . . -0.8(3) ?
N1 C4 C3 C2 . . . . -176.03(17) ?
C4 C3 C2 C1 . . . . 1.3(3) ?
C14 O2 C15 C16 . . . . -171.10(15) ?
C3 C4 C5 C6 . . . . 0.2(3) ?
N1 C4 C5 C6 . . . . 175.21(19) ?
C3 C2 C1 C6 . . . . -1.2(3) ?
C2 C1 C6 C5 . . . . 0.6(4) ?
C4 C5 C6 C1 . . . . -0.1(4) ?

loop_
_cod_related_entry_id
_cod_related_entry_database
_cod_related_entry_code
1 ChemSpider 24745288
